data_2002024
loop_
_publ_author_name
'Beddoes, R. L.'
'Russell, J. R.'
'Garner, C. D.'
'Joule, J. A.'

_publ_section_title
;
 Structure of a 6-(tetrahydroxybutyl)-substituted pteridine
;
_journal_issue 2
_journal_name_full 'Acta Crystallographica Section C'
_journal_page_first 413
_journal_page_last 416
_journal_paper_doi 10.1107/S0108270192009831
_journal_volume 49
_journal_year 1993
_chemical_formula_sum 'C20 H23 N5 O10'
_chemical_formula_weight 493.43
_symmetry_cell_setting monoclinic
_symmetry_space_group_name_Hall 'C 2y'
_symmetry_space_group_name_H-M 'C 1 2 1'
_atom_type_scat_source IntTabIV
_cell_angle_alpha 90
_cell_angle_beta 91.660(10)
_cell_angle_gamma 90
_cell_formula_units_Z 4
_cell_length_a 22.8050(10)
_cell_length_b 15.1560(10)
_cell_length_c 8.004(2)
_cell_measurement_reflns_used 22
_cell_measurement_temperature 296.0(10)
_cell_measurement_theta_max 40
_cell_measurement_theta_min 39.5
_cell_volume 2765.3(7)
_diffrn_measurement_device 'Rigaku AFC-5R'
_diffrn_measurement_method \w/2\q
_diffrn_radiation_type CuK\a
_diffrn_radiation_wavelength 1.54178
_diffrn_reflns_av_R_equivalents 0.016
_diffrn_reflns_limit_h_max 25
_diffrn_reflns_limit_h_min 0
_diffrn_reflns_limit_k_max 17
_diffrn_reflns_limit_k_min 0
_diffrn_reflns_limit_l_max 8
_diffrn_reflns_limit_l_min -8
_diffrn_reflns_number 2198
_diffrn_reflns_theta_max 60
_diffrn_standards_decay_% -0.10
_diffrn_standards_interval_count 150
_diffrn_standards_number 3
_exptl_absorpt_coefficient_mu 0.79
_exptl_absorpt_correction_T_max 1.12
_exptl_absorpt_correction_T_min 0.86
_exptl_absorpt_correction_type 'empirical (DIFABS; Walker & Stuart, 1983)'
_exptl_crystal_colour Colourless
_exptl_crystal_density_diffrn 1.185
_exptl_crystal_description Prismatic
_exptl_crystal_size_max 0.280
_exptl_crystal_size_mid 0.200
_exptl_crystal_size_min 0.150
_refine_diff_density_max 0.84
_refine_diff_density_min -0.40
_refine_ls_goodness_of_fit_obs 4.005
_refine_ls_hydrogen_treatment noref
_refine_ls_number_parameters 315
_refine_ls_number_reflns 1984
_refine_ls_R_factor_obs 0.075
_refine_ls_shift/esd_max <0.01
_refine_ls_structure_factor_coef F
_refine_ls_weighting_details w=4F~o~^2^/\s^2^(F~o~^2^)
_refine_ls_weighting_scheme calc
_refine_ls_wR_factor_obs 0.091
_reflns_number_observed 1984
_reflns_number_total 2138
_reflns_observed_criterion I>3.0\s(I)
_cod_data_source_file hu1015.cif
_cod_data_source_block hu1015_structure_1_of_1
_cod_depositor_comments
;
The following automatic conversions were performed:

'_refine_ls_weighting_scheme' value 'w=4F~o~^2^/\s^2^(F~o~^2^)' was
changed to 'calc'. New tag '_refine_ls_weighting_details' was
created. The value of the new tag was set to
'w=4F~o~^2^/\s^2^(F~o~^2^)'.

Automatic conversion script
Id: cif_fix_values 3143 2015-03-26 13:38:13Z robertas 
;
_cod_original_cell_volume 2765.2(7)
_cod_database_code 2002024

loop_
_atom_site_label
_atom_site_fract_x
_atom_site_fract_y
_atom_site_fract_z
C1 .4933(3) .5603 .2722(8)
N2 .4499(2) .6191(6) .3119(9)
C3 .3964(3) .5912(7) .3760(10)
C4 .3919(3) .4954(6) .3898(8)
N5 .3417(2) .4620(6) .4458(7)
C6 .3398(2) .3751(6) .4642(7)
C7 .3879(3) .3223(6) .4281(9)
N8 .4373(2) .3539(6) .3695(7)
C9 .4397(2) .4422(6) .3488(7)
N10 .4911(2) .4757(6) .2885(7)
O11 .3600(2) .6454(6) .4210(10)
N12 .5443(2) .5950(6) .2144(8)
C13 .5621(3) .6820(8) .2120(10)
O14 .5304(3) .7405(6) .2540(10)
C15 .6224(4) .6974(8) .157(2)
C16 .2832(2) .3399(6) .5311(7)
O17 .2821(2) .2450(5) .5353(4)
C18 .2734(3) .2037(6) .3873(8)
O19 .2675(3) .2428(6) .2569(6)
C20 .2728(3) .1056(7) .4079(9)
C21 .2761(2) .3717(6) .7099(7)
O22 .3225(2) .3322(5) .8118(5)
C23 .3658(3) .3863(8) .8688(9)
O24 .3655(2) .4647(6) .8557(8)
C25 .4155(4) .3290(10) .9410(10)
C26 .2181(3) .3462(6) .7851(8)
O27 .1753(2) .3874(6) .6754(6)
C28 .1202(3) .3575(7) .6730(10)
O29 .1047(2) .3016(6) .7689(9)
C30 .0845(4) .4000(10) .541(2)
C31 .2120(3) .3760(6) .9645(8)
O32 .2247(2) .4689(5) .9726(5)
C33 .2131(4) .5103(7) 1.1145(8)
O34 .1928(4) .4725(6) 1.2288(7)
C35 .2278(6) .6029(9) 1.1120(10)
H2 .4564 .6805 .2953
H7 .3851 .2606 .4467
H12 .5711 .5538 .1698
H151 .6404 .6425 .1329
H152 .6214 .7332 .0597
H153 .6444 .7265 .2435
H16 .2512 .3607 .4633
H201 .2418 .0893 .4782
H202 .2672 .0785 .3016
H203 .3092 .0869 .4569
H21 .2801 .4341 .7130
H251 .4012 .2937 1.0294
H252 .4299 .2917 .8562
H253 .4463 .3656 .9832
H26 .2135 .2840 .7791
H301 .0825 .4615 .5625
H302 .1016 .3901 .4363
H303 .0461 .3757 .5403
H311 .1731 .3655 .9990
H312 .2388 .3445 1.0351
H351 .2686 .6096 1.0938
H352 .2059 .6315 1.0255
H353 .2188 .6287 1.2168

loop_
_geom_angle_atom_site_label_1
_geom_angle_atom_site_label_2
_geom_angle_atom_site_label_3
_geom_angle
_geom_angle_publ_flag
N2 C1 N10 126.1(5) yes
N2 C1 N12 117.0(6) yes
N10 C1 N12 116.9(6) yes
C1 N2 C3 122.0(5) yes
N2 C3 C4 113.0(6) yes
N2 C3 O11 120.5(6) yes
C4 C3 O11 126.5(6) yes
C3 C4 N5 117.5(6) yes
C3 C4 C9 119.8(5) yes
N5 C4 C9 122.6(5) yes
C4 N5 C6 116.3(5) yes
N5 C6 C7 121.2(5) yes
N5 C6 C16 115.0(5) yes
C7 C6 C16 123.9(5) yes
C6 C7 N8 123.4(5) yes
C7 N8 C9 116.1(5) yes
C4 C9 N8 120.4(5) yes
C4 C9 N10 123.1(5) yes
N8 C9 N10 116.5(5) yes
C1 N10 C9 116.0(5) yes
C1 N12 C13 128.6(7) yes
N12 C13 O14 121.5(6) yes
N12 C13 C15 115.6(8) yes
O14 C13 C15 122.9(8) yes
C6 C16 O17 112.2(5) yes
C6 C16 C21 109.8(4) yes
O17 C16 C21 106.9(4) yes
C16 O17 C18 116.4(4) yes
O17 C18 O19 122.9(6) yes
O17 C18 C20 111.4(5) yes
O19 C18 C20 125.7(6) yes
C16 C21 O22 107.6(4) yes
C16 C21 C26 114.2(4) yes
O22 C21 C26 107.6(4) yes
C21 O22 C23 117.0(6) yes
O22 C23 O24 124.9(7) yes
O22 C23 C25 108.0(8) yes
O24 C23 C25 127.1(8) yes
C21 C26 O27 103.3(4) yes
C21 C26 C31 113.9(5) yes
O27 C26 C31 111.7(5) yes
C26 O27 C28 119.0(6) yes
O27 C28 O29 121.4(8) yes
O27 C28 C30 111.6(9) yes
O29 C28 C30 127.0(8) yes
C26 C31 O32 108.1(5) yes
C31 O32 C33 117.1(5) yes
O32 C33 O34 121.5(8) yes
O32 C33 C35 113.4(7) yes
O34 C33 C35 125.1(7) yes

loop_
_geom_bond_atom_site_label_1
_geom_bond_atom_site_label_2
_geom_bond_distance
_geom_bond_publ_flag
C1 N2 1.376(9) yes
C1 N10 1.291(9) yes
C1 N12 1.369(8) yes
N2 C3 1.403(8) yes
C3 C4 1.460(9) yes
C3 O11 1.227(9) yes
C4 N5 1.340(7) yes
C4 C9 1.402(8) yes
N5 C6 1.327(8) yes
C6 C7 1.395(8) yes
C6 C16 1.508(8) yes
C7 N8 1.322(8) yes
N8 C9 1.350(8) yes
C9 N10 1.376(7) yes
N12 C13 1.380(10) yes
C13 O14 1.200(10) yes
C13 C15 1.480(10) yes
C16 O17 1.439(7) yes
C16 C21 1.524(8) yes
O17 C18 1.350(7) yes
C18 O19 1.204(8) yes
C18 C20 1.495(9) yes
C21 O22 1.447(7) yes
C21 C26 1.518(7) yes
O22 C23 1.354(9) yes
C23 O24 1.190(10) yes
C23 C25 1.530(10) yes
C26 O27 1.437(8) yes
C26 C31 1.516(9) yes
O27 C28 1.336(8) yes
C28 O29 1.210(10) yes
C28 C30 1.460(10) yes
C31 O32 1.439(8) yes
O32 C33 1.331(8) yes
C33 O34 1.185(9) yes
C33 C35 1.440(10) yes
